data_7021833
loop_
_publ_author_name
'Sun, Wen-Bin'
'Han, Bing-Lu'
'Lin, Po-Heng'
'Li, Hong-Feng'
'Chen, Peng'
'Tian, Yong-Mei'
'Murugesu, Muralee'
'Yan, Peng-Fei'

_publ_section_title
;
 Series of dinuclear and tetranuclear lanthanide clusters encapsulated by
 salen-type and \b-diketionate ligands: single-molecule magnet and
 fluorescence properties.
;
_journal_issue 37
_journal_name_full 'Dalton transactions (Cambridge, England : 2003)'
_journal_page_first 13397
_journal_page_last 13403
_journal_paper_doi 10.1039/c3dt51227d
_journal_volume 42
_journal_year 2013
_chemical_formula_sum 'C63 H76 N4 O19 Tb4'
_chemical_formula_weight 1828.96
_chemical_name_systematic
; 
 ? 
;
_space_group_IT_number 15
_symmetry_cell_setting monoclinic
_symmetry_space_group_name_Hall '-C 2yc'
_symmetry_space_group_name_H-M 'C 1 2/c 1'
_atom_sites_solution_hydrogens geom
_atom_sites_solution_primary direct
_atom_sites_solution_secondary difmap
_audit_creation_method SHELXL-97
_cell_angle_alpha 90.00
_cell_angle_beta 115.9440(10)
_cell_angle_gamma 90.00
_cell_formula_units_Z 4
_cell_length_a 25.4209(13)
_cell_length_b 14.9879(8)
_cell_length_c 21.0093(11)
_cell_measurement_reflns_used 4320
_cell_measurement_temperature 296(2)
_cell_measurement_theta_max 27.26
_cell_measurement_theta_min 2.16
_cell_volume 7198.0(7)
_computing_cell_refinement 'SAINT (Bruker, 2007)'
_computing_data_collection 'APEX 2 (Bruker, 2007)'
_computing_data_reduction SAINT-plus
_computing_molecular_graphics 'SHELXTL (Sheldrick, 2008)'
_computing_publication_material 'SHELXL-97 (Sheldrick, 1997)'
_computing_structure_refinement 'SHELXL-97 (Sheldrick, 1997)'
_computing_structure_solution 'SHELXS-97 (Sheldrick, 1990)'
_diffrn_ambient_temperature 296(2)
_diffrn_measured_fraction_theta_full 0.999
_diffrn_measured_fraction_theta_max 0.999
_diffrn_radiation_monochromator graphite
_diffrn_radiation_source 'fine-focus sealed tube'
_diffrn_radiation_type MoK\a
_diffrn_radiation_wavelength 0.71073
_diffrn_reflns_av_R_equivalents 0.0398
_diffrn_reflns_av_sigmaI/netI 0.0472
_diffrn_reflns_limit_h_max 32
_diffrn_reflns_limit_h_min -33
_diffrn_reflns_limit_k_max 16
_diffrn_reflns_limit_k_min -19
_diffrn_reflns_limit_l_max 27
_diffrn_reflns_limit_l_min -23
_diffrn_reflns_number 25792
_diffrn_reflns_theta_full 28.26
_diffrn_reflns_theta_max 28.26
_diffrn_reflns_theta_min 1.62
_exptl_absorpt_coefficient_mu 3.949
_exptl_absorpt_correction_T_max 0.5367
_exptl_absorpt_correction_T_min 0.4384
_exptl_absorpt_correction_type multi-scan
_exptl_crystal_colour yellow
_exptl_crystal_density_diffrn 1.688
_exptl_crystal_density_method 'not measured'
_exptl_crystal_description block
_exptl_crystal_F_000 3576
_exptl_crystal_size_max 0.25
_exptl_crystal_size_mid 0.21
_exptl_crystal_size_min 0.18
_refine_diff_density_max 1.420
_refine_diff_density_min -1.586
_refine_diff_density_rms 0.138
_refine_ls_extinction_method none
_refine_ls_goodness_of_fit_ref 1.042
_refine_ls_hydrogen_treatment mixed
_refine_ls_matrix_type full
_refine_ls_number_parameters 416
_refine_ls_number_reflns 8903
_refine_ls_number_restraints 25
_refine_ls_restrained_S_all 1.042
_refine_ls_R_factor_all 0.0945
_refine_ls_R_factor_gt 0.0486
_refine_ls_shift/su_max 0.016
_refine_ls_shift/su_mean 0.001
_refine_ls_structure_factor_coef Fsqd
_refine_ls_weighting_details 'calc w=1/[\s^2^(Fo^2^)+(0.0366P)^2^+74.4291P] where P=(Fo^2^+2Fc^2^)/3'
_refine_ls_weighting_scheme calc
_refine_ls_wR_factor_gt 0.1064
_refine_ls_wR_factor_ref 0.1274
_reflns_number_gt 5378
_reflns_number_total 8903
_reflns_threshold_expression >2sigma(I)
_cod_data_source_file c3dt51227d.txt
_cod_data_source_block 42
_cod_original_sg_symbol_H-M C2/c
_cod_database_code 7021833

loop_
_symmetry_equiv_pos_as_xyz
'x, y, z'
'-x, y, -z+1/2'
'x+1/2, y+1/2, z'
'-x+1/2, y+1/2, -z+1/2'
'-x, -y, -z'
'x, -y, z-1/2'
'-x+1/2, -y+1/2, -z'
'x+1/2, -y+1/2, z-1/2'

loop_
_atom_site_label
_atom_site_type_symbol
_atom_site_fract_x
_atom_site_fract_y
_atom_site_fract_z
_atom_site_U_iso_or_equiv
_atom_site_adp_type
_atom_site_occupancy
_atom_site_symmetry_multiplicity
_atom_site_calc_flag
_atom_site_refinement_flags
Tb1 Tb 0.676211(14) 0.18815(2) -0.047298(19) 0.04117(11) Uani 1 1 d .
Tb2 Tb 0.673615(16) 0.43021(3) -0.05473(2) 0.04815(12) Uani 1 1 d .
N2 N 0.6251(3) 0.4243(4) 0.0289(4) 0.0501(16) Uani 1 1 d .
N1 N 0.7100(3) 0.5471(5) 0.0406(4) 0.0559(18) Uani 1 1 d .
C1 C 0.6752(4) 0.5603(6) 0.0797(5) 0.065(2) Uani 1 1 d .
H1A H 0.6412 0.5965 0.0520 0.078 Uiso 1 1 calc R
H1B H 0.6983 0.5915 0.1237 0.078 Uiso 1 1 calc R
C2 C 0.6561(4) 0.4714(6) 0.0955(5) 0.061(2) Uani 1 1 d .
H2A H 0.6898 0.4371 0.1269 0.073 Uiso 1 1 calc R
H2B H 0.6306 0.4799 0.1184 0.073 Uiso 1 1 calc R
C3 C 0.7512(4) 0.6013(6) 0.0514(5) 0.061(2) Uani 1 1 d .
H3A H 0.7569 0.6460 0.0845 0.073 Uiso 1 1 calc R
C4 C 0.7908(3) 0.6016(5) 0.0177(5) 0.055(2) Uani 1 1 d .
C5 C 0.8006(3) 0.5256(5) -0.0143(4) 0.0457(18) Uani 1 1 d .
C6 C 0.8388(4) 0.5336(6) -0.0467(5) 0.062(2) Uani 1 1 d .
H6A H 0.8459 0.4843 -0.0686 0.074 Uiso 1 1 calc R
C7 C 0.8656(4) 0.6141(7) -0.0462(6) 0.073(3) Uani 1 1 d .
H7A H 0.8902 0.6184 -0.0683 0.088 Uiso 1 1 calc R
C8 C 0.8562(4) 0.6875(7) -0.0136(6) 0.081(3) Uani 1 1 d .
H8A H 0.8745 0.7412 -0.0135 0.097 Uiso 1 1 calc R
C9 C 0.8195(4) 0.6820(6) 0.0194(6) 0.073(3) Uani 1 1 d .
H9A H 0.8140 0.7314 0.0425 0.088 Uiso 1 1 calc R
C10 C 0.5719(3) 0.4023(6) 0.0118(5) 0.057(2) Uani 1 1 d .
H10A H 0.5569 0.4173 0.0435 0.069 Uiso 1 1 calc R
C11 C 0.5328(3) 0.3560(6) -0.0525(5) 0.061(2) Uani 1 1 d .
C12 C 0.5514(3) 0.3125(6) -0.0978(4) 0.053(2) Uani 1 1 d .
C13 C 0.5103(4) 0.2692(8) -0.1574(5) 0.074(3) Uani 1 1 d .
H13A H 0.5220 0.2419 -0.1888 0.089 Uiso 1 1 calc R
C14 C 0.4512(4) 0.2665(10) -0.1704(6) 0.103(4) Uani 1 1 d .
H14A H 0.4243 0.2347 -0.2089 0.124 Uiso 1 1 calc R
C15 C 0.4333(4) 0.3107(9) -0.1265(6) 0.103(4) Uani 1 1 d .
H15A H 0.3938 0.3117 -0.1370 0.124 Uiso 1 1 calc R
C16 C 0.4727(4) 0.3535(8) -0.0674(6) 0.081(3) Uani 1 1 d .
H16A H 0.4601 0.3811 -0.0369 0.097 Uiso 1 1 calc R
C17 C 0.5243(5) 0.6462(8) -0.1327(6) 0.104(4) Uani 1 1 d .
H17A H 0.5068 0.6098 -0.1095 0.156 Uiso 1 1 calc R
H17B H 0.4974 0.6531 -0.1817 0.156 Uiso 1 1 calc R
H17C H 0.5335 0.7038 -0.1105 0.156 Uiso 1 1 calc R
C18 C 0.5802(4) 0.6018(7) -0.1270(5) 0.069(3) Uani 1 1 d .
C19 C 0.6125(4) 0.6410(7) -0.1571(6) 0.083(3) Uani 1 1 d .
H19A H 0.6003 0.6966 -0.1782 0.099 Uiso 1 1 calc R
C20 C 0.6615(4) 0.6049(7) -0.1587(5) 0.072(3) Uani 1 1 d .
C21 C 0.6938(5) 0.6543(9) -0.1940(7) 0.119(5) Uani 1 1 d .
H21A H 0.7270 0.6199 -0.1897 0.178 Uiso 1 1 calc R
H21B H 0.7067 0.7111 -0.1715 0.178 Uiso 1 1 calc R
H21C H 0.6680 0.6631 -0.2432 0.178 Uiso 1 1 calc R
C22 C 0.6024(5) 0.2110(8) 0.1203(6) 0.098(4) Uani 1 1 d .
H22A H 0.6381 0.2422 0.1484 0.147 Uiso 1 1 calc R
H22B H 0.5987 0.1608 0.1464 0.147 Uiso 1 1 calc R
H22C H 0.5698 0.2504 0.1090 0.147 Uiso 1 1 calc R
C23 C 0.6035(4) 0.1790(6) 0.0530(6) 0.068(3) Uani 1 1 d .
C24 C 0.5564(4) 0.1312(7) 0.0041(6) 0.075(3) Uani 1 1 d .
H24A H 0.5247 0.1222 0.0143 0.090 Uiso 1 1 calc R
C25 C 0.5527(4) 0.0965(7) -0.0575(6) 0.078(3) Uani 1 1 d .
C26 C 0.5002(5) 0.0405(9) -0.1030(7) 0.123(5) Uani 1 1 d .
H26A H 0.5039 0.0210 -0.1443 0.184 Uiso 1 1 calc R
H26B H 0.4653 0.0755 -0.1170 0.184 Uiso 1 1 calc R
H26C H 0.4981 -0.0104 -0.0765 0.184 Uiso 1 1 calc R
C27 C 0.7320(4) 0.3802(7) -0.1940(5) 0.074(3) Uani 1 1 d .
H27A H 0.7311 0.4302 -0.1659 0.111 Uiso 1 1 calc R
H27B H 0.7068 0.3918 -0.2429 0.111 Uiso 1 1 calc R
H27C H 0.7713 0.3711 -0.1880 0.111 Uiso 1 1 calc R
C28 C 0.7111(3) 0.2971(6) -0.1703(4) 0.050(2) Uani 1 1 d .
C29 C 0.7095(4) 0.2169(6) -0.2043(5) 0.062(2) Uani 1 1 d .
H29A H 0.7270 0.2162 -0.2350 0.074 Uiso 1 1 calc R
C30 C 0.6845(3) 0.1390(6) -0.1971(5) 0.057(2) Uani 1 1 d .
C31 C 0.6796(5) 0.0614(7) -0.2471(5) 0.080(3) Uani 1 1 d .
H31A H 0.6613 0.0115 -0.2364 0.120 Uiso 1 1 calc R
H31B H 0.7180 0.0446 -0.2409 0.120 Uiso 1 1 calc R
H31C H 0.6565 0.0797 -0.2952 0.120 Uiso 1 1 calc R
O1 O 0.7763(2) 0.4462(3) -0.0139(3) 0.0492(13) Uani 1 1 d .
O2 O 0.6076(2) 0.3106(4) -0.0863(3) 0.0501(13) Uani 1 1 d .
O3 O 0.72310(19) 0.3147(3) 0.0227(3) 0.0413(11) Uani 1 1 d D
H3 H 0.7143 0.3073 0.0567 0.05(2) Uiso 1 1 d RD
O4 O 0.6828(2) 0.5316(4) -0.1313(3) 0.0685(17) Uani 1 1 d .
O5 O 0.5935(2) 0.5292(4) -0.0935(3) 0.0674(17) Uani 1 1 d .
O6 O 0.6497(2) 0.1980(4) 0.0465(3) 0.0547(14) Uani 1 1 d .
O7 O 0.5911(2) 0.1054(4) -0.0808(3) 0.0679(17) Uani 1 1 d .
O8 O 0.6954(2) 0.3064(3) -0.1203(3) 0.0478(12) Uani 1 1 d .
O9 O 0.6649(2) 0.1242(4) -0.1522(3) 0.0598(15) Uani 1 1 d .
O10 O 0.5692(7) -0.0289(16) -0.2045(12) 0.151(9) Uani 0.50 1 d PU
H10C H 0.5989 -0.1294 -0.2280 0.226 Uiso 0.50 1 d PR
H10B H 0.5714 -0.1456 -0.1751 0.226 Uiso 0.50 1 d PR
H10D H 0.6325 -0.0988 -0.1489 0.226 Uiso 0.50 1 d PR
C32 C 0.5964(15) -0.1032(15) -0.1979(13) 0.167(17) Uani 0.50 1 d PU
H32A H 0.5941 0.0145 -0.1858 0.250 Uiso 0.50 1 d PR

loop_
_atom_site_aniso_label
_atom_site_aniso_U_11
_atom_site_aniso_U_22
_atom_site_aniso_U_33
_atom_site_aniso_U_23
_atom_site_aniso_U_13
_atom_site_aniso_U_12
Tb1 0.03099(17) 0.0513(2) 0.0498(2) 0.00302(17) 0.02562(15) 0.00370(17)
Tb2 0.0404(2) 0.0510(2) 0.0656(3) 0.01016(19) 0.03479(19) 0.01069(17)
N2 0.042(3) 0.058(4) 0.061(4) 0.008(3) 0.033(3) 0.014(3)
N1 0.043(4) 0.060(4) 0.075(5) 0.000(4) 0.036(4) 0.005(3)
C1 0.062(5) 0.067(6) 0.085(7) -0.015(5) 0.049(5) 0.004(4)
C2 0.059(5) 0.069(6) 0.065(6) 0.003(5) 0.038(5) 0.009(4)
C3 0.054(5) 0.055(5) 0.078(6) -0.005(4) 0.033(5) 0.006(4)
C4 0.043(4) 0.049(5) 0.076(6) 0.012(4) 0.028(4) 0.013(4)
C5 0.040(4) 0.051(5) 0.050(5) 0.005(4) 0.024(4) 0.005(3)
C6 0.058(5) 0.055(5) 0.089(7) 0.005(5) 0.049(5) 0.000(4)
C7 0.073(6) 0.066(6) 0.102(8) 0.007(6) 0.058(6) -0.006(5)
C8 0.073(6) 0.055(6) 0.127(10) 0.008(6) 0.054(7) -0.011(5)
C9 0.066(6) 0.054(6) 0.106(8) -0.005(5) 0.043(6) -0.009(5)
C10 0.050(5) 0.069(6) 0.070(6) 0.012(5) 0.042(5) 0.018(4)
C11 0.040(4) 0.081(6) 0.073(6) 0.014(5) 0.035(4) 0.014(4)
C12 0.034(4) 0.075(6) 0.053(5) 0.016(4) 0.020(4) 0.011(4)
C13 0.042(5) 0.126(9) 0.060(6) 0.002(6) 0.027(4) 0.019(5)
C14 0.033(5) 0.185(13) 0.089(8) -0.017(8) 0.023(5) -0.001(6)
C15 0.032(5) 0.179(13) 0.103(9) -0.014(9) 0.033(5) 0.010(6)
C16 0.043(5) 0.114(9) 0.095(8) 0.002(7) 0.040(5) 0.008(5)
C17 0.088(8) 0.131(10) 0.114(10) 0.045(8) 0.063(7) 0.064(8)
C18 0.052(5) 0.092(7) 0.064(6) 0.024(5) 0.025(5) 0.030(5)
C19 0.079(7) 0.089(8) 0.092(8) 0.047(6) 0.048(6) 0.036(6)
C20 0.064(6) 0.084(7) 0.080(7) 0.033(6) 0.043(5) 0.023(5)
C21 0.110(10) 0.126(11) 0.152(13) 0.077(10) 0.086(10) 0.035(8)
C22 0.116(9) 0.116(9) 0.112(9) 0.017(7) 0.097(8) 0.024(7)
C23 0.070(6) 0.075(7) 0.088(7) 0.029(5) 0.062(6) 0.025(5)
C24 0.058(6) 0.084(7) 0.114(9) 0.022(6) 0.067(6) 0.008(5)
C25 0.042(5) 0.091(8) 0.107(9) 0.013(6) 0.039(5) -0.006(5)
C26 0.068(7) 0.164(13) 0.139(12) -0.014(10) 0.048(8) -0.048(8)
C27 0.084(7) 0.089(7) 0.075(7) 0.018(5) 0.059(6) 0.017(6)
C28 0.042(4) 0.072(6) 0.048(4) 0.014(4) 0.030(4) 0.018(4)
C29 0.056(5) 0.084(7) 0.066(6) 0.005(5) 0.045(5) 0.012(5)
C30 0.039(4) 0.077(6) 0.054(5) 0.001(4) 0.021(4) 0.006(4)
C31 0.091(7) 0.088(7) 0.080(7) -0.021(6) 0.055(6) -0.012(6)
O1 0.039(3) 0.042(3) 0.078(4) 0.008(3) 0.036(3) 0.006(2)
O2 0.030(2) 0.071(4) 0.056(3) 0.011(3) 0.026(2) 0.009(2)
O3 0.034(2) 0.049(3) 0.050(3) 0.007(2) 0.027(2) 0.007(2)
O4 0.061(4) 0.082(4) 0.078(4) 0.030(4) 0.046(3) 0.026(3)
O5 0.050(3) 0.083(4) 0.079(4) 0.033(4) 0.036(3) 0.021(3)
O6 0.055(3) 0.060(4) 0.066(4) 0.010(3) 0.043(3) 0.010(3)
O7 0.039(3) 0.092(5) 0.080(4) 0.001(4) 0.033(3) -0.012(3)
O8 0.043(3) 0.063(3) 0.048(3) 0.006(3) 0.029(2) 0.011(3)
O9 0.057(3) 0.072(4) 0.061(4) -0.009(3) 0.036(3) -0.003(3)
O10 0.082(11) 0.21(2) 0.170(18) -0.121(17) 0.067(12) -0.084(13)
C32 0.22(3) 0.065(15) 0.079(16) 0.059(13) -0.066(17) -0.079(17)

loop_
_atom_type_symbol
_atom_type_description
_atom_type_scat_dispersion_real
_atom_type_scat_dispersion_imag
_atom_type_scat_source
C C 0.0033 0.0016 'International Tables Vol C Tables 4.2.6.8 and 6.1.1.4'
H H 0.0000 0.0000 'International Tables Vol C Tables 4.2.6.8 and 6.1.1.4'
N N 0.0061 0.0033 'International Tables Vol C Tables 4.2.6.8 and 6.1.1.4'
O O 0.0106 0.0060 'International Tables Vol C Tables 4.2.6.8 and 6.1.1.4'
Tb Tb -0.1723 4.1537 'International Tables Vol C Tables 4.2.6.8 and 6.1.1.4'

loop_
_geom_angle_atom_site_label_1
_geom_angle_atom_site_label_2
_geom_angle_atom_site_label_3
_geom_angle
_geom_angle_site_symmetry_1
_geom_angle_site_symmetry_3
O9 Tb1 O7 77.2(2) . .
O9 Tb1 O6 150.2(2) . .
O7 Tb1 O6 73.6(2) . .
O9 Tb1 O3 137.98(18) . .
O7 Tb1 O3 139.75(19) . .
O6 Tb1 O3 71.38(18) . .
O9 Tb1 O3 82.64(18) . 7_655
O7 Tb1 O3 145.88(19) . 7_655
O6 Tb1 O3 119.65(18) . 7_655
O3 Tb1 O3 71.31(18) . 7_655
O9 Tb1 O1 89.2(2) . 7_655
O7 Tb1 O1 84.19(19) . 7_655
O6 Tb1 O1 82.31(18) . 7_655
O3 Tb1 O1 109.77(17) . 7_655
O3 Tb1 O1 68.19(16) 7_655 7_655
O9 Tb1 O2 102.86(19) . .
O7 Tb1 O2 82.2(2) . .
O6 Tb1 O2 78.88(17) . .
O3 Tb1 O2 72.28(17) . .
O3 Tb1 O2 129.50(16) 7_655 .
O1 Tb1 O2 159.25(16) 7_655 .
O9 Tb1 O8 71.76(19) . .
O7 Tb1 O8 126.33(19) . .
O6 Tb1 O8 131.85(17) . .
O3 Tb1 O8 68.79(16) . .
O3 Tb1 O8 70.71(15) 7_655 .
O1 Tb1 O8 136.46(15) 7_655 .
O2 Tb1 O8 64.13(15) . .
O9 Tb1 Tb2 112.47(15) . .
O7 Tb1 Tb2 121.61(16) . .
O6 Tb1 Tb2 88.09(13) . .
O3 Tb1 Tb2 39.09(11) . .
O3 Tb1 Tb2 91.43(11) 7_655 .
O1 Tb1 Tb2 148.58(13) 7_655 .
O2 Tb1 Tb2 39.57(12) . .
O8 Tb1 Tb2 43.77(11) . .
O9 Tb1 Tb1 112.20(13) . 7_655
O7 Tb1 Tb1 168.27(16) . 7_655
O6 Tb1 Tb1 96.22(14) . 7_655
O3 Tb1 Tb1 35.68(10) . 7_655
O3 Tb1 Tb1 35.63(12) 7_655 7_655
O1 Tb1 Tb1 88.81(12) 7_655 7_655
O2 Tb1 Tb1 101.80(12) . 7_655
O8 Tb1 Tb1 64.80(12) . 7_655
Tb2 Tb1 Tb1 62.488(11) . 7_655
O9 Tb1 Tb2 91.07(14) . 7_655
O7 Tb1 Tb2 118.90(16) . 7_655
O6 Tb1 Tb2 97.97(13) . 7_655
O3 Tb1 Tb2 85.27(10) . 7_655
O3 Tb1 Tb2 33.88(11) 7_655 7_655
O1 Tb1 Tb2 35.26(11) 7_655 7_655
O2 Tb1 Tb2 157.20(13) . 7_655
O8 Tb1 Tb2 104.52(11) . 7_655
Tb2 Tb1 Tb2 118.295(11) . 7_655
Tb1 Tb1 Tb2 55.808(10) 7_655 7_655
O4 Tb2 O3 142.21(17) . .
O4 Tb2 O2 126.0(2) . .
O3 Tb2 O2 74.38(17) . .
O4 Tb2 O5 71.29(19) . .
O3 Tb2 O5 146.00(18) . .
O2 Tb2 O5 88.84(19) . .
O4 Tb2 O1 75.76(19) . .
O3 Tb2 O1 69.55(16) . .
O2 Tb2 O1 135.79(17) . .
O5 Tb2 O1 135.04(19) . .
O4 Tb2 N1 89.0(2) . .
O3 Tb2 N1 93.6(2) . .
O2 Tb2 N1 136.59(19) . .
O5 Tb2 N1 78.3(2) . .
O1 Tb2 N1 71.27(19) . .
O4 Tb2 O8 89.45(19) . .
O3 Tb2 O8 69.71(16) . .
O2 Tb2 O8 65.32(16) . .
O5 Tb2 O8 129.7(2) . .
O1 Tb2 O8 78.59(17) . .
N1 Tb2 O8 149.25(18) . .
O4 Tb2 N2 137.1(2) . .
O3 Tb2 N2 76.69(18) . .
O2 Tb2 N2 70.5(2) . .
O5 Tb2 N2 69.8(2) . .
O1 Tb2 N2 122.7(2) . .
N1 Tb2 N2 66.1(2) . .
O8 Tb2 N2 129.83(19) . .
O4 Tb2 Tb1 133.27(16) . .
O3 Tb2 Tb1 40.00(12) . .
O2 Tb2 Tb1 41.02(12) . .
O5 Tb2 Tb1 129.80(16) . .
O1 Tb2 Tb1 95.09(12) . .
N1 Tb2 Tb1 131.98(16) . .
O8 Tb2 Tb1 44.06(11) . .
N2 Tb2 Tb1 86.62(15) . .
O4 Tb2 Tb1 108.11(14) . 7_655
O3 Tb2 Tb1 34.68(11) . 7_655
O2 Tb2 Tb1 102.46(12) . 7_655
O5 Tb2 Tb1 165.38(17) . 7_655
O1 Tb2 Tb1 35.85(12) . 7_655
N1 Tb2 Tb1 87.06(14) . 7_655
O8 Tb2 Tb1 64.36(11) . 7_655
N2 Tb2 Tb1 104.97(14) . 7_655
Tb1 Tb2 Tb1 61.705(11) . 7_655
C10 N2 C2 117.3(7) . .
C10 N2 Tb2 125.7(6) . .
C2 N2 Tb2 115.1(5) . .
C3 N1 C1 118.1(8) . .
C3 N1 Tb2 125.2(6) . .
C1 N1 Tb2 116.2(5) . .
N1 C1 C2 109.7(7) . .
N1 C1 H1A 109.7 . .
C2 C1 H1A 109.7 . .
N1 C1 H1B 109.7 . .
C2 C1 H1B 109.7 . .
H1A C1 H1B 108.2 . .
N2 C2 C1 108.1(7) . .
N2 C2 H2A 110.1 . .
C1 C2 H2A 110.1 . .
N2 C2 H2B 110.1 . .
C1 C2 H2B 110.1 . .
H2A C2 H2B 108.4 . .
N1 C3 C4 127.5(8) . .
N1 C3 H3A 116.3 . .
C4 C3 H3A 116.3 . .
C5 C4 C9 120.7(8) . .
C5 C4 C3 122.3(8) . .
C9 C4 C3 117.0(8) . .
O1 C5 C4 122.6(7) . .
O1 C5 C6 119.6(7) . .
C4 C5 C6 117.8(7) . .
C7 C6 C5 120.7(8) . .
C7 C6 H6A 119.6 . .
C5 C6 H6A 119.6 . .
C8 C7 C6 120.6(9) . .
C8 C7 H7A 119.7 . .
C6 C7 H7A 119.7 . .
C7 C8 C9 120.3(9) . .
C7 C8 H8A 119.8 . .
C9 C8 H8A 119.8 . .
C8 C9 C4 119.7(9) . .
C8 C9 H9A 120.1 . .
C4 C9 H9A 120.1 . .
N2 C10 C11 126.4(7) . .
N2 C10 H10A 116.8 . .
C11 C10 H10A 116.8 . .
C12 C11 C16 119.4(9) . .
C12 C11 C10 123.8(7) . .
C16 C11 C10 116.8(8) . .
O2 C12 C13 118.3(7) . .
O2 C12 C11 122.6(8) . .
C13 C12 C11 119.1(7) . .
C12 C13 C14 120.4(9) . .
C12 C13 H13A 119.8 . .
C14 C13 H13A 119.8 . .
C15 C14 C13 119.9(11) . .
C15 C14 H14A 120.0 . .
C13 C14 H14A 120.0 . .
C14 C15 C16 120.9(9) . .
C14 C15 H15A 119.6 . .
C16 C15 H15A 119.6 . .
C15 C16 C11 120.2(10) . .
C15 C16 H16A 119.9 . .
C11 C16 H16A 119.9 . .
C18 C17 H17A 109.5 . .
C18 C17 H17B 109.5 . .
H17A C17 H17B 109.5 . .
C18 C17 H17C 109.5 . .
H17A C17 H17C 109.5 . .
H17B C17 H17C 109.5 . .
O5 C18 C19 124.0(8) . .
O5 C18 C17 115.8(9) . .
C19 C18 C17 120.2(9) . .
C18 C19 C20 125.2(9) . .
C18 C19 H19A 117.4 . .
C20 C19 H19A 117.4 . .
O4 C20 C19 123.5(9) . .
O4 C20 C21 115.9(8) . .
C19 C20 C21 120.6(9) . .
C20 C21 H21A 109.5 . .
C20 C21 H21B 109.5 . .
H21A C21 H21B 109.5 . .
C20 C21 H21C 109.5 . .
H21A C21 H21C 109.5 . .
H21B C21 H21C 109.5 . .
C23 C22 H22A 109.5 . .
C23 C22 H22B 109.5 . .
H22A C22 H22B 109.5 . .
C23 C22 H22C 109.5 . .
H22A C22 H22C 109.5 . .
H22B C22 H22C 109.5 . .
O6 C23 C24 125.1(9) . .
O6 C23 C22 115.3(10) . .
C24 C23 C22 119.6(8) . .
C25 C24 C23 125.4(8) . .
C25 C24 H24A 117.3 . .
C23 C24 H24A 117.3 . .
O7 C25 C24 125.4(9) . .
O7 C25 C26 115.3(11) . .
C24 C25 C26 119.2(9) . .
C25 C26 H26A 109.5 . .
C25 C26 H26B 109.5 . .
H26A C26 H26B 109.5 . .
C25 C26 H26C 109.5 . .
H26A C26 H26C 109.5 . .
H26B C26 H26C 109.5 . .
C28 C27 H27A 109.5 . .
C28 C27 H27B 109.5 . .
H27A C27 H27B 109.5 . .
C28 C27 H27C 109.5 . .
H27A C27 H27C 109.5 . .
H27B C27 H27C 109.5 . .
O8 C28 C29 124.4(8) . .
O8 C28 C27 117.2(8) . .
C29 C28 C27 118.4(7) . .
C30 C29 C28 126.2(8) . .
C30 C29 H29A 116.9 . .
C28 C29 H29A 116.9 . .
O9 C30 C29 125.9(8) . .
O9 C30 C31 115.9(8) . .
C29 C30 C31 118.2(8) . .
C30 C31 H31A 109.5 . .
C30 C31 H31B 109.5 . .
H31A C31 H31B 109.5 . .
C30 C31 H31C 109.5 . .
H31A C31 H31C 109.5 . .
H31B C31 H31C 109.5 . .
C5 O1 Tb2 121.6(4) . .
C5 O1 Tb1 128.2(4) . 7_655
Tb2 O1 Tb1 108.89(19) . 7_655
C12 O2 Tb2 127.6(5) . .
C12 O2 Tb1 129.1(5) . .
Tb2 O2 Tb1 99.41(17) . .
Tb2 O3 Tb1 100.92(18) . .
Tb2 O3 Tb1 111.45(18) . 7_655
Tb1 O3 Tb1 108.69(18) . 7_655
Tb2 O3 H3 115.2 . .
Tb1 O3 H3 99.8 . .
Tb1 O3 H3 118.2 7_655 .
C20 O4 Tb2 138.5(6) . .
C18 O5 Tb2 135.9(5) . .
C23 O6 Tb1 133.8(6) . .
C25 O7 Tb1 135.1(7) . .
C28 O8 Tb2 138.6(5) . .
C28 O8 Tb1 129.2(5) . .
Tb2 O8 Tb1 92.17(15) . .
C30 O9 Tb1 135.7(6) . .
C32 O10 H32A 110.2 . .
O10 C32 H10C 125.9 . .
O10 C32 H10B 98.9 . .
H10C C32 H10B 108.7 . .
O10 C32 H10D 104.6 . .
H10C C32 H10D 119.5 . .
H10B C32 H10D 91.9 . .

loop_
_geom_bond_atom_site_label_1
_geom_bond_atom_site_label_2
_geom_bond_distance
_geom_bond_site_symmetry_2
Tb1 O9 2.304(6) .
Tb1 O7 2.320(5) .
Tb1 O6 2.349(5) .
Tb1 O3 2.377(5) .
Tb1 O3 2.380(4) 7_655
Tb1 O1 2.410(5) 7_655
Tb1 O2 2.416(5) .
Tb1 O8 2.527(5) .
Tb1 Tb2 3.6307(6) .
Tb1 Tb1 3.8649(7) 7_655
Tb1 Tb2 3.8930(5) 7_655
Tb2 O4 2.297(6) .
Tb2 O3 2.331(5) .
Tb2 O2 2.344(5) .
Tb2 O5 2.358(5) .
Tb2 O1 2.376(5) .
Tb2 N1 2.514(7) .
Tb2 O8 2.513(5) .
Tb2 N2 2.553(6) .
Tb2 Tb1 3.8930(5) 7_655
N2 C10 1.280(9) .
N2 C2 1.453(11) .
N1 C3 1.265(10) .
N1 C1 1.459(9) .
C1 C2 1.504(12) .
C1 H1A 0.9700 .
C1 H1B 0.9700 .
C2 H2A 0.9700 .
C2 H2B 0.9700 .
C3 C4 1.461(11) .
C3 H3A 0.9300 .
C4 C5 1.401(11) .
C4 C9 1.401(11) .
C5 O1 1.343(9) .
C5 C6 1.413(10) .
C6 C7 1.383(12) .
C6 H6A 0.9300 .
C7 C8 1.372(13) .
C7 H7A 0.9300 .
C8 C9 1.385(14) .
C8 H8A 0.9300 .
C9 H9A 0.9300 .
C10 C11 1.456(12) .
C10 H10A 0.9300 .
C11 C12 1.395(11) .
C11 C16 1.418(11) .
C12 O2 1.341(8) .
C12 C13 1.392(12) .
C13 C14 1.405(11) .
C13 H13A 0.9300 .
C14 C15 1.364(15) .
C14 H14A 0.9300 .
C15 C16 1.367(14) .
C15 H15A 0.9300 .
C16 H16A 0.9300 .
C17 C18 1.525(12) .
C17 H17A 0.9600 .
C17 H17B 0.9600 .
C17 H17C 0.9600 .
C18 O5 1.259(10) .
C18 C19 1.371(13) .
C19 C20 1.372(12) .
C19 H19A 0.9300 .
C20 O4 1.249(10) .
C20 C21 1.517(13) .
C21 H21A 0.9600 .
C21 H21B 0.9600 .
C21 H21C 0.9600 .
C22 C23 1.505(13) .
C22 H22A 0.9600 .
C22 H22B 0.9600 .
C22 H22C 0.9600 .
C23 O6 1.272(10) .
C23 C24 1.388(14) .
C24 C25 1.360(14) .
C24 H24A 0.9300 .
C25 O7 1.276(10) .
C25 C26 1.510(14) .
C26 H26A 0.9600 .
C26 H26B 0.9600 .
C26 H26C 0.9600 .
C27 C28 1.522(12) .
C27 H27A 0.9600 .
C27 H27B 0.9600 .
C27 H27C 0.9600 .
C28 O8 1.283(8) .
C28 C29 1.390(12) .
C29 C30 1.368(12) .
C29 H29A 0.9300 .
C30 O9 1.263(9) .
C30 C31 1.535(12) .
C31 H31A 0.9600 .
C31 H31B 0.9600 .
C31 H31C 0.9600 .
O1 Tb1 2.410(5) 7_655
O3 Tb1 2.380(4) 7_655
O3 H3 0.8453 .
O10 C32 1.29(4) .
O10 H32A 0.8728 .
C32 H10C 0.7694 .
C32 H10B 1.1408 .
C32 H10D 1.0387 .

loop_
_geom_hbond_atom_site_label_D
_geom_hbond_atom_site_label_H
_geom_hbond_atom_site_label_A
_geom_hbond_distance_DH
_geom_hbond_distance_HA
_geom_hbond_distance_DA
_geom_hbond_angle_DHA
O3 H3 O6 0.85 2.26 2.757(7) 117.8
O10 H32A O9 0.87 2.31 3.172(17) 169.9
O10 H32A O7 0.87 2.62 3.137(18) 118.8
